data_4033577
loop_
_publ_author_name
'Pic\'on-Ferrer, Inmaculada'
'Hueso-Ure\~na, Francisco'
'Ill\'an-Cabeza, Nuria A'
'Jim\'enez-Pulido, Sonia B'
'Mart\'inez-Martos, Jos\'e M'
'Ram\'irez-Exp\'osito, Mar\'ia J'
'Moreno-Carretero, Miguel N'

_publ_section_title
;
 Chloro-fac-tricarbonylrhenium(I) complexes of asymmetric azines derived
 from 6-acetyl-1,3,7-trimethylpteridine-2,4(1H,3H)-dione with hydrazine
 and aromatic aldehydes: preparation, structural characterization and
 biological activity against several human tumor cell lines.
;
_journal_issue 1
_journal_name_full 'Journal of inorganic biochemistry'
_journal_page_first 94
_journal_page_last 100
_journal_paper_doi 10.1016/j.jinorgbio.2008.09.014
_journal_volume 103
_journal_year 2009
_chemical_compound_source 'synthesis as described'
_chemical_formula_moiety 'C20 H17 Cl N7 O5 Re'
_chemical_formula_sum 'C20 H17 Cl N7 O5 Re'
_chemical_formula_weight 657.06
_chemical_name_systematic
;
 ?
;
_space_group_IT_number 2
_symmetry_cell_setting triclinic
_symmetry_Int_Tables_number 2
_symmetry_space_group_name_Hall '-P 1'
_symmetry_space_group_name_H-M 'P -1'
_atom_sites_solution_hydrogens geom
_atom_sites_solution_primary direct
_atom_sites_solution_secondary difmap
_audit_conform_dict_location ftp://ftp.iucr.org/pub/cif_core.dic
_audit_conform_dict_name cif_core.dic
_audit_conform_dict_version 2.3
_audit_creation_date 2007-04-11T16:29:21-00:00
_audit_creation_method 'WinGX routine CIF_UPDATE'
_cell_angle_alpha 98.632(9)
_cell_angle_beta 106.722(7)
_cell_angle_gamma 101.025(9)
_cell_formula_units_Z 2
_cell_length_a 9.0335(5)
_cell_length_b 10.7750(12)
_cell_length_c 13.5431(10)
_cell_measurement_reflns_used 0
_cell_measurement_temperature 293(2)
_cell_measurement_theta_max 0
_cell_measurement_theta_min 0
_cell_measurement_wavelength 0.71073
_cell_volume 1209.3(2)
_computing_cell_refinement 'Dirax/lsq (Duisenberg & Schreurs, 1989-2000)'
_computing_data_collection 'Collect (Bruker AXS BV, 1997-2004)'
_computing_data_reduction 'EvalCCD (Duisenberg & Schreurs 1990-2000)'
_computing_molecular_graphics 'Ortep-3 for Windows (Farrugia, 1997)'
_computing_publication_material 'WinGX publication routines (Farrugia, 1999)'
_computing_structure_refinement 'SHELXL-97 (Sheldrick, 1997)'
_computing_structure_solution 'SHELXS-86 (Sheldrick, 1986)'
_diffrn_ambient_temperature 293(2)
_diffrn_detector 'CCD plate'
_diffrn_detector_area_resol_mean 9
_diffrn_measured_fraction_theta_full 0.993
_diffrn_measured_fraction_theta_max 0.993
_diffrn_measurement_device '95mm CCD camera on \k-goniostat'
_diffrn_measurement_device_type KappaCCD
_diffrn_measurement_method 'CCD rotation images, thick slices'
_diffrn_orient_matrix_type X=UH
_diffrn_orient_matrix_UB_11 0.01
_diffrn_orient_matrix_UB_12 0
_diffrn_orient_matrix_UB_13 0
_diffrn_orient_matrix_UB_21 0
_diffrn_orient_matrix_UB_22 0.01
_diffrn_orient_matrix_UB_23 0
_diffrn_orient_matrix_UB_31 0
_diffrn_orient_matrix_UB_32 0
_diffrn_orient_matrix_UB_33 0.01
_diffrn_radiation_monochromator graphite
_diffrn_radiation_probe x-ray
_diffrn_radiation_type MoK\a
_diffrn_radiation_wavelength 0.71073
_diffrn_reflns_av_R_equivalents 0.051
_diffrn_reflns_av_unetI/netI 0.034
_diffrn_reflns_limit_h_max 12
_diffrn_reflns_limit_h_min -12
_diffrn_reflns_limit_k_max 14
_diffrn_reflns_limit_k_min -14
_diffrn_reflns_limit_l_max 18
_diffrn_reflns_limit_l_min -18
_diffrn_reflns_number 33686
_diffrn_reflns_theta_full 29.5
_diffrn_reflns_theta_max 29.5
_diffrn_reflns_theta_min 5.07
_diffrn_source 'Enraf Nonius FR590'
_exptl_absorpt_coefficient_mu 5.179
_exptl_absorpt_correction_T_max 0.4912
_exptl_absorpt_correction_T_min 0.2571
_exptl_absorpt_correction_type multi-scan
_exptl_absorpt_process_details '(SADABS 2.10, 2003)'
_exptl_crystal_colour red
_exptl_crystal_density_diffrn 1.804
_exptl_crystal_density_method 'not measured'
_exptl_crystal_description prism
_exptl_crystal_F_000 636
_exptl_crystal_size_max 0.36
_exptl_crystal_size_mid 0.32
_exptl_crystal_size_min 0.16
_refine_diff_density_max 1.319
_refine_diff_density_min -1.215
_refine_diff_density_rms 0.097
_refine_ls_extinction_method none
_refine_ls_goodness_of_fit_ref 1.067
_refine_ls_hydrogen_treatment mixed
_refine_ls_matrix_type full
_refine_ls_number_parameters 327
_refine_ls_number_reflns 6699
_refine_ls_number_restraints 0
_refine_ls_restrained_S_all 1.067
_refine_ls_R_factor_all 0.0355
_refine_ls_R_factor_gt 0.0273
_refine_ls_shift/su_max 0.001
_refine_ls_shift/su_mean 0
_refine_ls_structure_factor_coef Fsqd
_refine_ls_weighting_details 'calc w=1/[\s^2^(Fo^2^)+(0.0228P)^2^+1.1979P] where P=(Fo^2^+2Fc^2^)/3'
_refine_ls_weighting_scheme calc
_refine_ls_wR_factor_gt 0.0627
_refine_ls_wR_factor_ref 0.0669
_reflns_number_gt 5871
_reflns_number_total 6699
_reflns_threshold_expression >2sigma(I)
_cod_data_source_file ReDLMHz-2py.cif
_cod_data_source_block import
_cod_depositor_comments
;
The following automatic conversions were performed:

'_symmetry_cell_setting' value 'Triclinic' changed to 'triclinic'
according to the built-in table from CIF Core dictionary named
'cif_core.dic' version 2.4.1 from 2010-06-29.

Automatic conversion script
Id: cif_fix_values 5642 2017-10-24 12:04:52Z antanas 
;
_cod_original_cell_volume 1209.33(17)
_cod_database_code 4033577

loop_
_symmetry_equiv_pos_as_xyz
'x, y, z'
'-x, -y, -z'

loop_
_atom_site_label
_atom_site_type_symbol
_atom_site_fract_x
_atom_site_fract_y
_atom_site_fract_z
_atom_site_U_iso_or_equiv
_atom_site_adp_type
_atom_site_occupancy
_atom_site_symmetry_multiplicity
_atom_site_calc_flag
_atom_site_refinement_flags
_atom_site_disorder_assembly
_atom_site_disorder_group
Re Re 0.346632(14) 0.238624(12) 0.139654(9) 0.03775(5) Uani 1 1 d . . .
Cl Cl 0.34068(12) 0.46716(9) 0.14875(8) 0.0545(2) Uani 1 1 d . . .
N3 N -0.2219(4) -0.2243(3) -0.5822(2) 0.0456(7) Uani 1 1 d . . .
O2 O -0.4193(3) -0.1694(3) -0.7029(2) 0.0619(7) Uani 1 1 d . . .
O4 O -0.0083(4) -0.2695(3) -0.4689(2) 0.0612(7) Uani 1 1 d . . .
N61 N 0.2268(3) 0.2135(3) -0.1062(2) 0.0409(6) Uani 1 1 d . . .
N8 N -0.1852(3) 0.1040(3) -0.3773(2) 0.0421(6) Uani 1 1 d . . .
O2X O -0.0152(3) 0.1392(4) 0.0592(3) 0.0776(10) Uani 1 1 d . . .
N62 N 0.3624(3) 0.2443(3) -0.0156(2) 0.0376(6) Uani 1 1 d . . .
N1 N -0.2988(3) -0.0297(3) -0.5445(2) 0.0430(6) Uani 1 1 d . . .
O1X O 0.3428(3) -0.0459(3) 0.1309(3) 0.0651(8) Uani 1 1 d . . .
N5 N 0.0357(3) -0.0421(3) -0.32438(19) 0.0369(5) Uani 1 1 d . . .
N1F N 0.6001(3) 0.3076(3) 0.1610(2) 0.0377(6) Uani 1 1 d . . .
C6F C 0.7232(4) 0.3321(3) 0.2508(3) 0.0432(7) Uani 1 1 d . . .
C4A C -0.0808(4) -0.0764(3) -0.4171(2) 0.0349(6) Uani 1 1 d . . .
C8A C -0.1868(4) 0.0003(3) -0.4452(2) 0.0368(6) Uani 1 1 d . . .
O3X O 0.3611(5) 0.2626(4) 0.3714(2) 0.0838(11) Uani 1 1 d . . .
C3F C 0.7872(4) 0.3755(4) 0.0723(3) 0.0496(8) Uani 1 1 d . . .
C4 C -0.0960(4) -0.1975(3) -0.4885(2) 0.0418(7) Uani 1 1 d . . .
C3 C -0.2544(6) -0.3490(4) -0.6553(3) 0.0671(12) Uani 1 1 d . . .
H3A H -0.3438 -0.3559 -0.7167 0.101 Uiso 1 1 calc R . .
H3B H -0.2783 -0.4183 -0.6209 0.101 Uiso 1 1 calc R . .
H3C H -0.1624 -0.3543 -0.6761 0.101 Uiso 1 1 calc R . .
C2F C 0.6335(4) 0.3286(3) 0.0718(3) 0.0404(7) Uani 1 1 d . . .
C5F C 0.8794(4) 0.3771(4) 0.2552(3) 0.0500(8) Uani 1 1 d . . .
C6 C 0.0454(4) 0.0645(3) -0.2575(2) 0.0365(6) Uani 1 1 d . . .
C7 C -0.0719(4) 0.1370(3) -0.2822(3) 0.0406(7) Uani 1 1 d . . .
C62 C 0.2812(4) -0.0015(4) -0.1402(3) 0.0455(8) Uani 1 1 d . . .
H62A H 0.3697 0.0325 -0.0761 0.068 Uiso 1 1 calc R . .
H62B H 0.3199 -0.0232 -0.1979 0.068 Uiso 1 1 calc R . .
H62C H 0.2134 -0.0777 -0.1334 0.068 Uiso 1 1 calc R . .
C4F C 0.9128(4) 0.3997(4) 0.1662(3) 0.0511(9) Uani 1 1 d . . .
C71 C -0.0854(5) 0.2472(4) -0.2075(3) 0.0577(10) Uani 1 1 d . . .
H71A H -0.1731 0.2803 -0.2423 0.086 Uiso 1 1 calc R . .
H71B H 0.0115 0.3144 -0.1845 0.086 Uiso 1 1 calc R . .
H71C H -0.1034 0.2178 -0.1474 0.086 Uiso 1 1 calc R . .
C63 C 0.4971(4) 0.2935(4) -0.0243(3) 0.0433(7) Uani 1 1 d . . .
C2 C -0.3200(4) -0.1433(4) -0.6149(3) 0.0458(8) Uani 1 1 d . . .
C61 C 0.1884(4) 0.0983(3) -0.1610(2) 0.0373(6) Uani 1 1 d . . .
C1X C 0.3505(4) 0.0596(4) 0.1344(3) 0.0428(7) Uani 1 1 d . . .
C1 C -0.3910(5) 0.0618(4) -0.5817(3) 0.0562(9) Uani 1 1 d . . .
H1A H -0.4626 0.0244 -0.6522 0.084 Uiso 1 1 calc R . .
H1B H -0.3198 0.1404 -0.5814 0.084 Uiso 1 1 calc R . .
H1C H -0.4512 0.0805 -0.5358 0.084 Uiso 1 1 calc R . .
C2X C 0.1189(4) 0.1790(4) 0.0926(3) 0.0492(8) Uani 1 1 d . . .
C3X C 0.3538(5) 0.2528(4) 0.2844(3) 0.0546(9) Uani 1 1 d . . .
H6F H 0.692(4) 0.311(3) 0.311(3) 0.028(8) Uiso 1 1 d . . .
H3F H 0.800(6) 0.389(5) 0.003(4) 0.073(14) Uiso 1 1 d . . .
H4F H 1.016(5) 0.426(4) 0.164(3) 0.058(12) Uiso 1 1 d . . .
H5F H 0.961(6) 0.387(5) 0.323(4) 0.072(14) Uiso 1 1 d . . .
H63 H 0.504(5) 0.305(4) -0.087(3) 0.055(11) Uiso 1 1 d . . .

loop_
_atom_site_aniso_label
_atom_site_aniso_U_11
_atom_site_aniso_U_22
_atom_site_aniso_U_33
_atom_site_aniso_U_23
_atom_site_aniso_U_13
_atom_site_aniso_U_12
Re 0.03482(7) 0.03795(7) 0.03492(7) 0.00639(5) 0.00845(5) 0.00179(5)
Cl 0.0542(5) 0.0411(5) 0.0619(5) 0.0066(4) 0.0140(4) 0.0082(4)
N3 0.0530(17) 0.0381(15) 0.0322(13) -0.0008(11) 0.0036(12) 0.0021(12)
O2 0.0602(17) 0.0671(19) 0.0364(12) 0.0017(12) -0.0070(12) 0.0070(14)
O4 0.0776(19) 0.0498(16) 0.0472(14) 0.0006(12) 0.0046(13) 0.0268(14)
N61 0.0390(14) 0.0412(15) 0.0324(12) 0.0039(11) 0.0020(11) 0.0047(11)
N8 0.0385(14) 0.0443(16) 0.0389(13) 0.0062(11) 0.0075(11) 0.0095(12)
O2X 0.0359(15) 0.083(2) 0.099(3) 0.0018(19) 0.0175(15) 0.0018(14)
N62 0.0359(13) 0.0356(13) 0.0319(12) 0.0043(10) 0.0030(10) 0.0017(10)
N1 0.0388(14) 0.0495(17) 0.0333(13) 0.0080(12) 0.0031(11) 0.0080(12)
O1X 0.0535(16) 0.0502(17) 0.085(2) 0.0228(15) 0.0110(15) 0.0081(13)
N5 0.0363(13) 0.0370(14) 0.0316(12) 0.0042(10) 0.0067(10) 0.0050(11)
N1F 0.0357(13) 0.0330(13) 0.0361(13) 0.0056(10) 0.0044(10) 0.0021(10)
C6F 0.0424(17) 0.0382(17) 0.0395(16) 0.0064(13) 0.0034(14) 0.0046(13)
C4A 0.0353(15) 0.0339(15) 0.0295(13) 0.0040(11) 0.0066(11) 0.0036(12)
C8A 0.0339(14) 0.0386(16) 0.0330(14) 0.0066(12) 0.0081(12) 0.0031(12)
O3X 0.101(3) 0.103(3) 0.0475(17) 0.0156(17) 0.0338(18) 0.013(2)
C3F 0.0396(18) 0.051(2) 0.052(2) 0.0095(16) 0.0144(16) 0.0013(15)
C4 0.0492(18) 0.0370(17) 0.0336(15) 0.0058(12) 0.0088(13) 0.0064(14)
C3 0.087(3) 0.045(2) 0.044(2) -0.0081(17) -0.001(2) 0.006(2)
C2F 0.0344(15) 0.0393(17) 0.0406(16) 0.0069(13) 0.0080(13) 0.0014(12)
C5F 0.0408(18) 0.0392(18) 0.053(2) 0.0053(15) -0.0029(16) 0.0036(14)
C6 0.0349(15) 0.0351(15) 0.0327(14) 0.0027(11) 0.0065(12) 0.0033(12)
C7 0.0389(16) 0.0370(16) 0.0389(15) 0.0032(12) 0.0083(13) 0.0041(13)
C62 0.0401(17) 0.0471(19) 0.0412(17) 0.0045(14) 0.0045(14) 0.0093(14)
C4F 0.0359(17) 0.0415(19) 0.068(2) 0.0069(17) 0.0103(17) 0.0060(14)
C71 0.055(2) 0.051(2) 0.055(2) -0.0065(17) 0.0067(18) 0.0175(18)
C63 0.0431(18) 0.0482(19) 0.0335(15) 0.0086(13) 0.0098(13) 0.0038(14)
C2 0.0453(18) 0.049(2) 0.0337(15) 0.0065(14) 0.0070(14) 0.0021(15)
C61 0.0352(15) 0.0400(16) 0.0307(13) 0.0056(12) 0.0059(12) 0.0044(12)
C1X 0.0308(15) 0.048(2) 0.0433(17) 0.0119(14) 0.0086(13) -0.0014(13)
C1 0.053(2) 0.066(3) 0.0463(19) 0.0173(18) 0.0040(16) 0.0227(19)
C2X 0.0421(19) 0.049(2) 0.056(2) 0.0082(16) 0.0190(16) 0.0082(15)
C3X 0.052(2) 0.063(2) 0.0463(19) 0.0113(17) 0.0185(17) 0.0032(18)

loop_
_atom_type_symbol
_atom_type_description
_atom_type_scat_dispersion_real
_atom_type_scat_dispersion_imag
_atom_type_scat_source
C C 0.0033 0.0016 'International Tables Vol C Tables 4.2.6.8 and 6.1.1.4'
H H 0 0 'International Tables Vol C Tables 4.2.6.8 and 6.1.1.4'
N N 0.0061 0.0033 'International Tables Vol C Tables 4.2.6.8 and 6.1.1.4'
O O 0.0106 0.006 'International Tables Vol C Tables 4.2.6.8 and 6.1.1.4'
Cl Cl 0.1484 0.1585 'International Tables Vol C Tables 4.2.6.8 and 6.1.1.4'
Re Re -1.0185 7.231 'International Tables Vol C Tables 4.2.6.8 and 6.1.1.4'

loop_
_exptl_crystal_face_index_h
_exptl_crystal_face_index_k
_exptl_crystal_face_index_l
_exptl_crystal_face_perp_dist
5 -1 -2 0.17
-1 6 -1 0.03
1 -6 1 0.08
0 0 1 0.16
0 0 -1 0.16
-16 -9 15 0.101

loop_
_geom_angle_atom_site_label_1
_geom_angle_atom_site_label_2
_geom_angle_atom_site_label_3
_geom_angle
_geom_angle_site_symmetry_1
_geom_angle_site_symmetry_3
C2X Re C3X 90.60(17) . .
C2X Re C1X 86.42(15) . .
C3X Re C1X 87.79(17) . .
C2X Re N62 95.07(14) . .
C3X Re N62 172.87(13) . .
C1X Re N62 96.86(13) . .
C2X Re N1F 168.78(13) . .
C3X Re N1F 100.53(14) . .
C1X Re N1F 95.42(12) . .
N62 Re N1F 73.73(10) . .
C2X Re Cl 93.38(12) . .
C3X Re Cl 91.39(14) . .
C1X Re Cl 179.15(10) . .
N62 Re Cl 83.98(8) . .
N1F Re Cl 84.93(7) . .
C4 N3 C2 126.2(3) . .
C4 N3 C3 117.5(3) . .
C2 N3 C3 116.2(3) . .
C61 N61 N62 116.0(3) . .
C8A N8 C7 117.9(3) . .
C63 N62 N61 118.0(3) . .
C63 N62 Re 119.0(2) . .
N61 N62 Re 122.4(2) . .
C8A N1 C2 121.0(3) . .
C8A N1 C1 121.3(3) . .
C2 N1 C1 117.5(3) . .
C6 N5 C4A 118.6(3) . .
C6F N1F C2F 117.7(3) . .
C6F N1F Re 127.3(2) . .
C2F N1F Re 115.0(2) . .
N1F C6F C5F 122.3(3) . .
N1F C6F H6F 113.9(19) . .
C5F C6F H6F 123.8(19) . .
N5 C4A C8A 121.0(3) . .
N5 C4A C4 118.5(3) . .
C8A C4A C4 120.5(3) . .
N8 C8A N1 117.7(3) . .
N8 C8A C4A 121.5(3) . .
N1 C8A C4A 120.9(3) . .
C2F C3F C4F 119.0(4) . .
C2F C3F H3F 117(3) . .
C4F C3F H3F 124(3) . .
O4 C4 N3 122.3(3) . .
O4 C4 C4A 124.1(3) . .
N3 C4 C4A 113.7(3) . .
N3 C3 H3A 109.5 . .
N3 C3 H3B 109.5 . .
H3A C3 H3B 109.5 . .
N3 C3 H3C 109.5 . .
H3A C3 H3C 109.5 . .
H3B C3 H3C 109.5 . .
N1F C2F C3F 122.3(3) . .
N1F C2F C63 115.4(3) . .
C3F C2F C63 122.2(3) . .
C4F C5F C6F 120.1(3) . .
C4F C5F H5F 123(3) . .
C6F C5F H5F 116(3) . .
N5 C6 C7 120.5(3) . .
N5 C6 C61 113.3(3) . .
C7 C6 C61 126.2(3) . .
N8 C7 C6 120.2(3) . .
N8 C7 C71 114.9(3) . .
C6 C7 C71 124.9(3) . .
C61 C62 H62A 109.5 . .
C61 C62 H62B 109.5 . .
H62A C62 H62B 109.5 . .
C61 C62 H62C 109.5 . .
H62A C62 H62C 109.5 . .
H62B C62 H62C 109.5 . .
C5F C4F C3F 118.6(4) . .
C5F C4F H4F 124(3) . .
C3F C4F H4F 118(3) . .
C7 C71 H71A 109.5 . .
C7 C71 H71B 109.5 . .
H71A C71 H71B 109.5 . .
C7 C71 H71C 109.5 . .
H71A C71 H71C 109.5 . .
H71B C71 H71C 109.5 . .
N62 C63 C2F 116.4(3) . .
N62 C63 H63 120(3) . .
C2F C63 H63 123(3) . .
O2 C2 N1 120.8(3) . .
O2 C2 N3 122.0(3) . .
N1 C2 N3 117.2(3) . .
N61 C61 C6 116.6(3) . .
N61 C61 C62 125.3(3) . .
C6 C61 C62 117.9(3) . .
O1X C1X Re 175.6(3) . .
N1 C1 H1A 109.5 . .
N1 C1 H1B 109.5 . .
H1A C1 H1B 109.5 . .
N1 C1 H1C 109.5 . .
H1A C1 H1C 109.5 . .
H1B C1 H1C 109.5 . .
O2X C2X Re 175.7(4) . .
O3X C3X Re 178.7(4) . .

loop_
_geom_bond_atom_site_label_1
_geom_bond_atom_site_label_2
_geom_bond_distance
_geom_bond_site_symmetry_2
Re C2X 1.915(4) .
Re C3X 1.924(4) .
Re C1X 1.927(4) .
Re N62 2.158(3) .
Re N1F 2.187(3) .
Re Cl 2.4588(10) .
N3 C4 1.385(4) .
N3 C2 1.389(5) .
N3 C3 1.468(5) .
O2 C2 1.220(4) .
O4 C4 1.215(4) .
N61 C61 1.274(4) .
N61 N62 1.404(3) .
N8 C8A 1.332(4) .
N8 C7 1.341(4) .
O2X C2X 1.133(5) .
N62 C63 1.276(4) .
N1 C8A 1.377(4) .
N1 C2 1.378(5) .
N1 C1 1.463(5) .
O1X C1X 1.118(4) .
N5 C6 1.324(4) .
N5 C4A 1.331(4) .
N1F C6F 1.341(4) .
N1F C2F 1.366(4) .
C6F C5F 1.382(5) .
C6F H6F 0.98(3) .
C4A C8A 1.390(4) .
C4A C4 1.460(4) .
O3X C3X 1.149(5) .
C3F C2F 1.382(5) .
C3F C4F 1.389(5) .
C3F H3F 1.00(5) .
C3 H3A 0.96 .
C3 H3B 0.96 .
C3 H3C 0.96 .
C2F C63 1.451(4) .
C5F C4F 1.368(6) .
C5F H5F 0.98(5) .
C6 C7 1.427(5) .
C6 C61 1.488(4) .
C7 C71 1.488(5) .
C62 C61 1.495(5) .
C62 H62A 0.96 .
C62 H62B 0.96 .
C62 H62C 0.96 .
C4F H4F 0.93(4) .
C71 H71A 0.96 .
C71 H71B 0.96 .
C71 H71C 0.96 .
C63 H63 0.90(4) .
C1 H1A 0.96 .
C1 H1B 0.96 .
C1 H1C 0.96 .
